data_7208060
loop_
_publ_author_name
'Rossin, Andrea'
'Chierotti, Michele R.'
'Giambastiani, Giuliano'
'Gobetto, Roberto'
'Peruzzini, Maurizio'

_publ_section_title
;
 Amine-templated polymeric Mg formates: crystalline scaffolds exhibiting
 extensive hydrogen bonding
;
_journal_issue 13
_journal_name_full CrystEngComm
_journal_page_first 4454
_journal_paper_doi 10.1039/c2ce25048a
_journal_volume 14
_journal_year 2012
_chemical_compound_source 'synthesis as described'
_chemical_formula_moiety 'C4 H8 Mg1 N2 O6'
_chemical_formula_sum 'C4 H8 Mg N2 O6'
_chemical_formula_weight 204.43
_chemical_name_systematic
;
?
;
_space_group_IT_number 52
_symmetry_cell_setting orthorhombic
_symmetry_Int_Tables_number 52
_symmetry_space_group_name_Hall '-P 2a 2bc'
_symmetry_space_group_name_H-M 'P n n a'
_atom_sites_solution_hydrogens geom
_atom_sites_solution_primary direct
_atom_sites_solution_secondary difmap
_audit_creation_date 2011-01-07T16:07:49-00:00
_audit_creation_method 'WinGX routine CIF_UPDATE'
_cell_angle_alpha 90
_cell_angle_beta 90
_cell_angle_gamma 90
_cell_formula_units_Z 4
_cell_length_a 8.709(4)
_cell_length_b 11.587(5)
_cell_length_c 8.280(3)
_cell_measurement_reflns_used 2080
_cell_measurement_temperature 120(2)
_cell_measurement_theta_max 28.8909
_cell_measurement_theta_min 4.6716
_cell_measurement_wavelength 0.71073
_cell_volume 835.5(6)
_computing_cell_refinement
;
CrysAlisPro, Oxford Diffraction Ltd.,
Version 1.171.34.41 (release 13-09-2010 CrysAlis171 .NET)
(compiled Sep 13 2010,14:28:38)
;
_computing_data_collection
;
CrysAlisPro, Oxford Diffraction Ltd.,
Version 1.171.34.41 (release 13-09-2010 CrysAlis171 .NET)
(compiled Sep 13 2010,14:28:38)
;
_computing_data_reduction
;
CrysAlisPro, Oxford Diffraction Ltd.,
Version 1.171.34.41 (release 13-09-2010 CrysAlis171 .NET)
(compiled Sep 13 2010,14:28:38)
;
_computing_molecular_graphics 'Ortep-3 for Windows (Farrugia, 1997)'
_computing_publication_material 'WinGX publication routines (Farrugia, 1999)'
_computing_structure_refinement 'SHELXL-97 (Sheldrick, 1997)'
_computing_structure_solution 'SIR97 (Giacovazzo et al, 1997)'
_diffrn_ambient_temperature 120(2)
_diffrn_detector_area_resol_mean 16.4547
_diffrn_measured_fraction_theta_full 0.888
_diffrn_measured_fraction_theta_max 0.888
_diffrn_measurement_device_type 'Xcalibur, Sapphire3'
_diffrn_measurement_method '\w scans'
_diffrn_orient_matrix_UB_11 -0.0036131
_diffrn_orient_matrix_UB_12 -0.0511748
_diffrn_orient_matrix_UB_13 0.0469087
_diffrn_orient_matrix_UB_21 0.0285488
_diffrn_orient_matrix_UB_22 0.0306322
_diffrn_orient_matrix_UB_23 0.0678504
_diffrn_orient_matrix_UB_31 -0.0761423
_diffrn_orient_matrix_UB_32 0.0139159
_diffrn_orient_matrix_UB_33 0.023155
_diffrn_radiation_monochromator graphite
_diffrn_radiation_probe x-ray
_diffrn_radiation_type MoK\a
_diffrn_radiation_wavelength 0.71069
_diffrn_reflns_av_R_equivalents 0.0195
_diffrn_reflns_av_unetI/netI 0.0199
_diffrn_reflns_limit_h_max 11
_diffrn_reflns_limit_h_min -5
_diffrn_reflns_limit_k_max 10
_diffrn_reflns_limit_k_min -14
_diffrn_reflns_limit_l_max 10
_diffrn_reflns_limit_l_min -10
_diffrn_reflns_number 3247
_diffrn_reflns_theta_full 28.95
_diffrn_reflns_theta_max 28.95
_diffrn_reflns_theta_min 4.68
_exptl_absorpt_coefficient_mu 0.216
_exptl_absorpt_correction_T_max 1
_exptl_absorpt_correction_T_min 0.92191
_exptl_absorpt_correction_type multi-scan
_exptl_absorpt_process_details
;
CrysAlisPro, Oxford Diffraction Ltd.,
Version 1.171.34.41 (release 13-09-2010 CrysAlis171 .NET)
(compiled Sep 13 2010,14:28:38)
Empirical absorption correction using spherical harmonics,
implemented in SCALE3 ABSPACK scaling algorithm.
;
_exptl_crystal_colour colourless
_exptl_crystal_density_diffrn 1.625
_exptl_crystal_density_method 'not measured'
_exptl_crystal_description prism
_exptl_crystal_F_000 424
_exptl_crystal_size_max 0.4
_exptl_crystal_size_mid 0.4
_exptl_crystal_size_min 0.1
_refine_diff_density_max 0.19
_refine_diff_density_min -0.305
_refine_diff_density_rms 0.062
_refine_ls_extinction_method none
_refine_ls_goodness_of_fit_ref 1.109
_refine_ls_hydrogen_treatment mixed
_refine_ls_matrix_type full
_refine_ls_number_parameters 68
_refine_ls_number_reflns 991
_refine_ls_number_restraints 0
_refine_ls_restrained_S_all 1.109
_refine_ls_R_factor_all 0.0331
_refine_ls_R_factor_gt 0.0293
_refine_ls_shift/su_max 0
_refine_ls_shift/su_mean 0
_refine_ls_structure_factor_coef Fsqd
_refine_ls_weighting_details 'calc w=1/[\s^2^(Fo^2^)+(0.0446P)^2^+0.1639P] where P=(Fo^2^+2Fc^2^)/3'
_refine_ls_weighting_scheme calc
_refine_ls_wR_factor_gt 0.0791
_refine_ls_wR_factor_ref 0.0819
_reflns_number_gt 891
_reflns_number_total 991
_reflns_threshold_expression >2sigma(I)
_cod_data_source_file c2ce25048a.txt
_cod_data_source_block Fmd
_cod_original_cell_volume 835.5(9)
_cod_database_code 7208060

loop_
_symmetry_equiv_pos_as_xyz
'x, y, z'
'-x+1/2, -y, z'
'x, -y+1/2, -z+1/2'
'-x+1/2, y+1/2, -z+1/2'
'-x, -y, -z'
'x-1/2, y, -z'
'-x, y-1/2, z-1/2'
'x-1/2, -y-1/2, z-1/2'

loop_
_atom_site_label
_atom_site_type_symbol
_atom_site_fract_x
_atom_site_fract_y
_atom_site_fract_z
_atom_site_U_iso_or_equiv
_atom_site_adp_type
_atom_site_occupancy
_atom_site_symmetry_multiplicity
_atom_site_calc_flag
_atom_site_refinement_flags
C1 C 0.25 0.5 0.18840(19) 0.0140(3) Uani 1 2 d S
H1 H 0.25 0.5 0.3031 0.017 Uiso 1 2 calc SR
C2 C -0.02971(13) 0.21972(9) 0.02571(13) 0.0151(2) Uani 1 1 d .
H2 H -0.082 0.2804 0.08 0.018 Uiso 1 1 calc R
C3 C 0.75 0 0.2059(2) 0.0193(4) Uani 1 2 d S
H3 H 0.75 0 0.088(3) 0.023 Uiso 1 2 d S
N1 N 0.65035(13) 0.06509(9) 0.27941(13) 0.0214(3) Uani 1 1 d .
H4 H 0.6577(18) 0.0712(13) 0.385(2) 0.026 Uiso 1 1 d .
H5 H 0.5843(19) 0.1018(14) 0.2257(17) 0.026 Uiso 1 1 d .
O1 O 0.24059(8) 0.40404(7) 0.11873(9) 0.0138(2) Uani 1 1 d .
O2 O 0.08746(9) 0.17983(7) 0.09078(9) 0.0174(2) Uani 1 1 d .
O3 O 0.41591(9) 0.18578(7) 0.10638(9) 0.0156(2) Uani 1 1 d .
Mg1 Mg 0.24103(5) 0.25 0.25 0.01005(17) Uani 1 2 d S

loop_
_atom_site_aniso_label
_atom_site_aniso_U_11
_atom_site_aniso_U_22
_atom_site_aniso_U_33
_atom_site_aniso_U_23
_atom_site_aniso_U_13
_atom_site_aniso_U_12
C1 0.0174(8) 0.0142(8) 0.0105(7) 0 0 0.0002(5)
C2 0.0159(5) 0.0151(5) 0.0142(5) -0.0006(4) -0.0015(4) 0.0012(4)
C3 0.0252(9) 0.0206(9) 0.0122(7) 0 0 -0.0017(6)
N1 0.0234(6) 0.0249(6) 0.0160(5) 0.0017(4) -0.0039(4) 0.0074(4)
O1 0.0183(4) 0.0111(4) 0.0120(4) 0.0000(3) -0.0003(3) 0.0003(3)
O2 0.0176(4) 0.0158(4) 0.0187(4) -0.0006(3) -0.0077(3) 0.0006(3)
O3 0.0154(4) 0.0180(4) 0.0135(4) 0.0028(3) 0.0042(3) 0.0030(3)
Mg1 0.0100(3) 0.0107(3) 0.0094(3) -0.00015(18) 0 0

loop_
_atom_type_symbol
_atom_type_description
_atom_type_scat_dispersion_real
_atom_type_scat_dispersion_imag
_atom_type_scat_source
C C 0.0033 0.0016 'International Tables Vol C Tables 4.2.6.8 and 6.1.1.4'
H H 0 0 'International Tables Vol C Tables 4.2.6.8 and 6.1.1.4'
N N 0.0061 0.0033 'International Tables Vol C Tables 4.2.6.8 and 6.1.1.4'
O O 0.0106 0.006 'International Tables Vol C Tables 4.2.6.8 and 6.1.1.4'
Mg Mg 0.0486 0.0363 'International Tables Vol C Tables 4.2.6.8 and 6.1.1.4'

loop_
_geom_angle_atom_site_label_1
_geom_angle_atom_site_label_2
_geom_angle_atom_site_label_3
_geom_angle
_geom_angle_site_symmetry_1
_geom_angle_site_symmetry_3
O1 C1 O1 125.29(15) . 2_565
O1 C1 H1 117.4 . .
O1 C1 H1 117.4 2_565 .
O2 C2 O3 124.82(11) . 6
O2 C2 H2 117.6 . .
O3 C2 H2 117.6 6 .
N1 C3 N1 124.22(17) . 2_655
N1 C3 H3 117.89(9) . .
N1 C3 H3 117.89(9) 2_655 .
C3 N1 H4 117.6(10) . .
C3 N1 H5 120.1(10) . .
H4 N1 H5 122.2(14) . .
C1 O1 Mg1 121.16(9) . .
C2 O2 Mg1 131.91(8) . .
C2 O3 Mg1 131.72(7) 6_655 .
O2 Mg1 O2 98.38(7) . 3
O2 Mg1 O3 173.45(3) . 3
O2 Mg1 O3 88.16(5) 3 3
O2 Mg1 O3 88.16(5) . .
O2 Mg1 O3 173.45(4) 3 .
O3 Mg1 O3 85.29(6) 3 .
O2 Mg1 O1 89.69(4) . 3
O2 Mg1 O1 90.18(4) 3 3
O3 Mg1 O1 90.55(4) 3 3
O3 Mg1 O1 89.61(4) . 3
O2 Mg1 O1 90.18(4) . .
O2 Mg1 O1 89.69(4) 3 .
O3 Mg1 O1 89.61(4) 3 .
O3 Mg1 O1 90.55(4) . .
O1 Mg1 O1 179.79(5) 3 .

loop_
_geom_bond_atom_site_label_1
_geom_bond_atom_site_label_2
_geom_bond_distance
_geom_bond_site_symmetry_2
C1 O1 1.2553(12) .
C1 O1 1.2553(12) 2_565
C1 H1 0.95 .
C2 O2 1.2431(14) .
C2 O3 1.2550(14) 6
C2 H2 0.95 .
C3 N1 1.3009(14) .
C3 N1 1.3009(14) 2_655
C3 H3 0.97(2) .
N1 H4 0.878(16) .
N1 H5 0.842(16) .
O1 Mg1 2.0897(11) .
O2 Mg1 2.0464(11) .
O3 C2 1.2550(14) 6_655
O3 Mg1 2.0706(11) .
Mg1 O2 2.0464(11) 3
Mg1 O3 2.0706(11) 3
Mg1 O1 2.0897(11) 3

loop_
_geom_hbond_atom_site_label_D
_geom_hbond_atom_site_label_H
_geom_hbond_atom_site_label_A
_geom_hbond_distance_DH
_geom_hbond_distance_HA
_geom_hbond_distance_DA
_geom_hbond_angle_DHA
_geom_hbond_site_symmetry_A
N1 H4 O1 0.878(16) 2.086(17) 2.939(2) 163.5(14) 8_666
N1 H5 O3 0.842(16) 2.019(17) 2.8596(17) 176.4(15) .
